data_1502040
loop_
_publ_author_name
'Chen, Jiun-Jia'
'Li, Kuan-Ting'
'Yang, Ding-Yah'

_publ_section_title
;
 Synthesis of coumarin/phenanthridine-fused heterocycles and their
 photochemical and thermochromic properties.
;
_journal_issue 7
_journal_name_full 'Organic letters'
_journal_page_first 1658
_journal_page_last 1661
_journal_paper_doi 10.1021/ol200117b
_journal_volume 13
_journal_year 2011
_chemical_formula_moiety 'C23 H19 N2 O2, I'
_chemical_formula_sum 'C23 H19 I N2 O2'
_chemical_formula_weight 482.30
_space_group_IT_number 11
_symmetry_cell_setting monoclinic
_symmetry_Int_Tables_number 11
_symmetry_space_group_name_Hall '-P 2yb'
_symmetry_space_group_name_H-M 'P 1 21/m 1'
_atom_sites_solution_hydrogens geom
_atom_sites_solution_primary direct
_atom_sites_solution_secondary difmap
_audit_creation_method SHELXL-97
_cell_angle_alpha 90.00
_cell_angle_beta 93.7180(10)
_cell_angle_gamma 90.00
_cell_formula_units_Z 2
_cell_length_a 11.9980(10)
_cell_length_b 6.7769(6)
_cell_length_c 11.9999(10)
_cell_measurement_reflns_used 3612
_cell_measurement_temperature 297(2)
_cell_measurement_theta_max 25.997
_cell_measurement_theta_min 2.326
_cell_volume 973.65(14)
_computing_cell_refinement 'Bruker SMART'
_computing_data_collection 'Bruker SMART'
_computing_data_reduction 'Bruker SHELXTL'
_computing_molecular_graphics 'Bruker SHELXTL'
_computing_publication_material 'Bruker SHELXTL'
_computing_structure_refinement 'SHELXL-97 (Sheldrick, 2008)'
_computing_structure_solution 'SHELXS-97 (Sheldrick, 2008)'
_diffrn_ambient_temperature 297(2)
_diffrn_measured_fraction_theta_full 0.993
_diffrn_measured_fraction_theta_max 0.993
_diffrn_measurement_device_type 'CCD area detector'
_diffrn_measurement_method 'phi and omega scans'
_diffrn_radiation_monochromator graphite
_diffrn_radiation_probe x-ray
_diffrn_radiation_type MoK\a
_diffrn_radiation_wavelength 0.71073
_diffrn_reflns_av_R_equivalents 0.0242
_diffrn_reflns_av_sigmaI/netI 0.0190
_diffrn_reflns_limit_h_max 11
_diffrn_reflns_limit_h_min -14
_diffrn_reflns_limit_k_max 8
_diffrn_reflns_limit_k_min -8
_diffrn_reflns_limit_l_max 14
_diffrn_reflns_limit_l_min -14
_diffrn_reflns_number 5511
_diffrn_reflns_theta_full 26.00
_diffrn_reflns_theta_max 26.00
_diffrn_reflns_theta_min 2.33
_diffrn_source 'fine-focus sealed tube'
_exptl_absorpt_coefficient_mu 1.666
_exptl_absorpt_correction_T_max 1.000000
_exptl_absorpt_correction_T_min 0.815662
_exptl_absorpt_correction_type empirical
_exptl_crystal_colour red
_exptl_crystal_density_diffrn 1.645
_exptl_crystal_density_method 'not measured'
_exptl_crystal_description parallelepiped
_exptl_crystal_F_000 480
_exptl_crystal_size_max 0.62
_exptl_crystal_size_mid 0.37
_exptl_crystal_size_min 0.11
_refine_diff_density_max 0.715
_refine_diff_density_min -0.818
_refine_diff_density_rms 0.070
_refine_ls_extinction_method none
_refine_ls_goodness_of_fit_ref 1.050
_refine_ls_hydrogen_treatment mixed
_refine_ls_matrix_type full
_refine_ls_number_parameters 179
_refine_ls_number_reflns 2067
_refine_ls_number_restraints 0
_refine_ls_restrained_S_all 1.050
_refine_ls_R_factor_all 0.0394
_refine_ls_R_factor_gt 0.0346
_refine_ls_shift/su_max 0.001
_refine_ls_shift/su_mean 0.000
_refine_ls_structure_factor_coef Fsqd
_refine_ls_weighting_details 'calc w=1/[\s^2^(Fo^2^)+(0.0555P)^2^+0.9398P] where P=(Fo^2^+2Fc^2^)/3'
_refine_ls_weighting_scheme calc
_refine_ls_wR_factor_gt 0.0967
_refine_ls_wR_factor_ref 0.1004
_reflns_number_gt 1830
_reflns_number_total 2067
_reflns_threshold_expression >2sigma(I)
_cod_data_source_file ol200117b_si_005.cif
_cod_data_source_block jj078m
_cod_original_sg_symbol_H-M 'P 21/m'
_cod_database_code 1502040

loop_
_symmetry_equiv_pos_as_xyz
'x, y, z'
'-x, y+1/2, -z'
'-x, -y, -z'
'x, -y-1/2, z'

loop_
_atom_site_label
_atom_site_type_symbol
_atom_site_fract_x
_atom_site_fract_y
_atom_site_fract_z
_atom_site_U_iso_or_equiv
_atom_site_adp_type
_atom_site_occupancy
_atom_site_symmetry_multiplicity
_atom_site_calc_flag
_atom_site_refinement_flags
I I 0.84593(3) -0.2500 0.83800(3) 0.06457(18) Uani 1 2 d S
O1 O 0.4834(2) -0.2500 0.6473(2) 0.0513(8) Uani 1 2 d S
O2 O 0.5050(3) -0.2500 0.4683(3) 0.0791(14) Uani 1 2 d S
N1 N 0.4660(3) -0.2500 1.0413(3) 0.0498(10) Uani 1 2 d S
N2 N 0.0101(3) -0.2500 0.2451(3) 0.0387(8) Uani 1 2 d S
C1 C 0.4148(3) -0.2500 0.7365(3) 0.0364(8) Uani 1 2 d S
C2 C 0.4715(3) -0.2500 0.8406(3) 0.0371(9) Uani 1 2 d S
H2A H 0.5492 -0.2500 0.8461 0.044 Uiso 1 2 calc SR
C3 C 0.4130(4) -0.2500 0.9370(3) 0.0390(9) Uani 1 2 d S
C4 C 0.2935(3) -0.2500 0.9236(3) 0.0410(9) Uani 1 2 d S
H4A H 0.2518 -0.2500 0.9863 0.049 Uiso 1 2 calc SR
C5 C 0.2401(3) -0.2500 0.8186(3) 0.0391(9) Uani 1 2 d S
H5A H 0.1624 -0.2500 0.8123 0.047 Uiso 1 2 calc SR
C6 C 0.2976(3) -0.2500 0.7211(3) 0.0335(8) Uani 1 2 d S
C7 C 0.2466(3) -0.2500 0.6079(3) 0.0339(8) Uani 1 2 d S
C8 C 0.3181(3) -0.2500 0.5194(3) 0.0383(9) Uani 1 2 d S
C9 C 0.4415(3) -0.2500 0.5398(3) 0.0492(12) Uani 1 2 d S
C10 C 0.1305(3) -0.2500 0.5831(3) 0.0322(8) Uani 1 2 d S
H10A H 0.0826 -0.2500 0.6410 0.039 Uiso 1 2 calc SR
C11 C 0.0864(3) -0.2500 0.4727(3) 0.0306(8) Uani 1 2 d S
C12 C 0.1597(3) -0.2500 0.3859(3) 0.0359(8) Uani 1 2 d S
C13 C 0.2767(3) -0.2500 0.4094(3) 0.0442(10) Uani 1 2 d S
H13A H 0.3249 -0.2500 0.3517 0.053 Uiso 1 2 calc SR
C14 C 0.1178(3) -0.2500 0.2729(3) 0.0414(10) Uani 1 2 d S
H14A H 0.1678 -0.2500 0.2169 0.050 Uiso 1 2 calc SR
C15 C -0.0690(3) -0.2500 0.3258(3) 0.0341(8) Uani 1 2 d S
C16 C -0.0326(3) -0.2500 0.4413(3) 0.0321(8) Uani 1 2 d S
C17 C -0.1137(3) -0.2500 0.5192(3) 0.0362(8) Uani 1 2 d S
H17A H -0.0918 -0.2500 0.5950 0.043 Uiso 1 2 calc SR
C18 C -0.2263(3) -0.2500 0.4860(4) 0.0399(9) Uani 1 2 d S
H18A H -0.2793 -0.2500 0.5393 0.048 Uiso 1 2 calc SR
C19 C -0.2603(3) -0.2500 0.3731(4) 0.0435(10) Uani 1 2 d S
H19A H -0.3361 -0.2500 0.3512 0.052 Uiso 1 2 calc SR
C20 C -0.1832(4) -0.2500 0.2938(4) 0.0411(9) Uani 1 2 d S
H20A H -0.2068 -0.2500 0.2185 0.049 Uiso 1 2 calc SR
C21 C 0.5878(4) -0.2500 1.0558(4) 0.0511(12) Uani 1 2 d S
H21A H 0.6163 -0.1398 1.0219 0.079(13) Uiso 1 1 d R
H21C H 0.6109 -0.2500 1.1339 0.095 Uiso 1 2 d SR
C22 C 0.4036(4) -0.2500 1.1405(4) 0.0555(13) Uani 1 2 d S
H22A H 0.3579 -0.1294 1.1473 0.068(12) Uiso 1 1 d R
H22B H 0.4418 -0.2500 1.2039 0.09(2) Uiso 1 2 d SR
C23 C -0.0272(4) -0.2500 0.1246(4) 0.0545(13) Uani 1 2 d S
H23A H -0.071(3) -0.134(6) 0.107(3) 0.069(12) Uiso 1 1 d .
H23B H 0.035(5) -0.2500 0.078(6) 0.08(2) Uiso 1 2 d S

loop_
_atom_site_aniso_label
_atom_site_aniso_U_11
_atom_site_aniso_U_22
_atom_site_aniso_U_33
_atom_site_aniso_U_23
_atom_site_aniso_U_13
_atom_site_aniso_U_12
I 0.0804(3) 0.0782(3) 0.0350(2) 0.000 0.00228(15) 0.000
O1 0.0253(14) 0.094(3) 0.0342(15) 0.000 0.0030(11) 0.000
O2 0.0282(15) 0.173(5) 0.0365(18) 0.000 0.0104(14) 0.000
N1 0.040(2) 0.080(3) 0.0287(18) 0.000 -0.0034(15) 0.000
N2 0.0364(17) 0.055(2) 0.0247(16) 0.000 -0.0006(13) 0.000
C1 0.0306(19) 0.047(2) 0.0325(19) 0.000 0.0079(15) 0.000
C2 0.0287(19) 0.047(2) 0.035(2) 0.000 -0.0017(15) 0.000
C3 0.042(2) 0.044(2) 0.031(2) 0.000 -0.0015(16) 0.000
C4 0.036(2) 0.058(3) 0.030(2) 0.000 0.0023(16) 0.000
C5 0.033(2) 0.053(2) 0.0310(19) 0.000 0.0049(16) 0.000
C6 0.0296(18) 0.041(2) 0.0295(19) 0.000 -0.0003(15) 0.000
C7 0.0310(19) 0.041(2) 0.0295(18) 0.000 0.0011(15) 0.000
C8 0.0272(19) 0.058(3) 0.0301(19) 0.000 0.0040(15) 0.000
C9 0.026(2) 0.093(4) 0.029(2) 0.000 0.0060(15) 0.000
C10 0.0301(19) 0.040(2) 0.0264(18) 0.000 0.0038(14) 0.000
C11 0.0269(18) 0.0362(19) 0.0288(18) 0.000 0.0032(14) 0.000
C12 0.0317(19) 0.049(2) 0.0265(19) 0.000 0.0004(15) 0.000
C13 0.034(2) 0.071(3) 0.028(2) 0.000 0.0072(16) 0.000
C14 0.037(2) 0.062(3) 0.0250(18) 0.000 0.0063(16) 0.000
C15 0.033(2) 0.041(2) 0.0277(18) 0.000 0.0010(15) 0.000
C16 0.0332(19) 0.0340(19) 0.0290(18) 0.000 0.0014(15) 0.000
C17 0.033(2) 0.045(2) 0.0305(19) 0.000 0.0022(15) 0.000
C18 0.0290(19) 0.053(2) 0.038(2) 0.000 0.0074(16) 0.000
C19 0.0259(19) 0.057(3) 0.047(2) 0.000 -0.0010(17) 0.000
C20 0.035(2) 0.052(2) 0.036(2) 0.000 -0.0041(17) 0.000
C21 0.043(2) 0.065(3) 0.044(2) 0.000 -0.011(2) 0.000
C22 0.053(3) 0.084(4) 0.029(2) 0.000 0.003(2) 0.000
C23 0.049(3) 0.092(4) 0.021(2) 0.000 -0.0020(18) 0.000

loop_
_atom_type_symbol
_atom_type_description
_atom_type_scat_dispersion_real
_atom_type_scat_dispersion_imag
_atom_type_scat_source
C C 0.0033 0.0016 'International Tables Vol C Tables 4.2.6.8 and 6.1.1.4'
H H 0.0000 0.0000 'International Tables Vol C Tables 4.2.6.8 and 6.1.1.4'
N N 0.0061 0.0033 'International Tables Vol C Tables 4.2.6.8 and 6.1.1.4'
O O 0.0106 0.0060 'International Tables Vol C Tables 4.2.6.8 and 6.1.1.4'
I I -0.4742 1.8119 'International Tables Vol C Tables 4.2.6.8 and 6.1.1.4'

loop_
_geom_angle_atom_site_label_1
_geom_angle_atom_site_label_2
_geom_angle_atom_site_label_3
_geom_angle
C9 O1 C1 122.1(3)
C3 N1 C22 121.2(4)
C3 N1 C21 120.8(4)
C22 N1 C21 118.0(4)
C14 N2 C15 121.7(3)
C14 N2 C23 118.5(4)
C15 N2 C23 119.9(3)
C2 C1 O1 114.4(3)
C2 C1 C6 123.3(4)
O1 C1 C6 122.3(3)
C1 C2 C3 120.4(4)
C1 C2 H2A 119.8
C3 C2 H2A 119.8
N1 C3 C2 122.1(4)
N1 C3 C4 120.4(4)
C2 C3 C4 117.5(4)
C5 C4 C3 120.4(4)
C5 C4 H4A 119.8
C3 C4 H4A 119.8
C6 C5 C4 122.8(4)
C6 C5 H5A 118.6
C4 C5 H5A 118.6
C5 C6 C1 115.7(3)
C5 C6 C7 125.6(4)
C1 C6 C7 118.7(3)
C10 C7 C8 119.0(3)
C10 C7 C6 123.4(3)
C8 C7 C6 117.7(3)
C13 C8 C7 121.5(4)
C13 C8 C9 116.8(4)
C7 C8 C9 121.7(3)
O2 C9 O1 118.3(4)
O2 C9 C8 124.2(4)
O1 C9 C8 117.5(3)
C7 C10 C11 120.8(3)
C7 C10 H10A 119.6
C11 C10 H10A 119.6
C12 C11 C10 119.1(3)
C12 C11 C16 117.3(3)
C10 C11 C16 123.6(3)
C11 C12 C13 120.8(3)
C11 C12 C14 120.6(3)
C13 C12 C14 118.6(4)
C8 C13 C12 118.8(4)
C8 C13 H13A 120.6
C12 C13 H13A 120.6
N2 C14 C12 121.8(4)
N2 C14 H14A 119.1
C12 C14 H14A 119.1
C20 C15 N2 120.5(3)
C20 C15 C16 120.0(4)
N2 C15 C16 119.6(3)
C17 C16 C15 118.0(3)
C17 C16 C11 122.9(4)
C15 C16 C11 119.1(3)
C18 C17 C16 121.2(4)
C18 C17 H17A 119.4
C16 C17 H17A 119.4
C19 C18 C17 120.0(4)
C19 C18 H18A 120.0
C17 C18 H18A 120.0
C18 C19 C20 120.6(4)
C18 C19 H19A 119.7
C20 C19 H19A 119.7
C19 C20 C15 120.2(4)
C19 C20 H20A 119.9
C15 C20 H20A 119.9
N1 C21 H21A 110.0
N1 C21 H21C 109.9
H21A C21 H21C 109.7
N1 C22 H22A 112.8
N1 C22 H22B 116.9
H22A C22 H22B 101.0
N2 C23 H23A 110(2)
N2 C23 H23B 112(4)
H23A C23 H23B 108(3)

loop_
_geom_bond_atom_site_label_1
_geom_bond_atom_site_label_2
_geom_bond_distance
O1 C9 1.354(5)
O1 C1 1.392(5)
O2 C9 1.184(5)
N1 C3 1.366(5)
N1 C22 1.447(6)
N1 C21 1.461(6)
N2 C14 1.312(5)
N2 C15 1.399(5)
N2 C23 1.486(5)
C1 C2 1.383(6)
C1 C6 1.406(6)
C2 C3 1.392(6)
C2 H2A 0.9300
C3 C4 1.432(6)
C4 C5 1.377(6)
C4 H4A 0.9300
C5 C6 1.396(5)
C5 H5A 0.9300
C6 C7 1.453(5)
C7 C10 1.405(5)
C7 C8 1.409(5)
C8 C13 1.380(6)
C8 C9 1.484(5)
C10 C11 1.395(5)
C10 H10A 0.9300
C11 C12 1.407(5)
C11 C16 1.453(5)
C12 C13 1.414(6)
C12 C14 1.414(5)
C13 H13A 0.9300
C14 H14A 0.9300
C15 C20 1.398(6)
C15 C16 1.425(5)
C16 C17 1.392(6)
C17 C18 1.384(6)
C17 H17A 0.9300
C18 C19 1.389(6)
C18 H18A 0.9300
C19 C20 1.370(6)
C19 H19A 0.9300
C20 H20A 0.9300
C21 H21A 0.9261
C21 H21C 0.9600
C22 H22A 0.9907
C22 H22B 0.8630
C23 H23A 0.96(4)
C23 H23B 0.96(7)
